data_9004763
loop_
_publ_author_name
'Krivovichev, S. V.'
'Burns, P. C.'

_publ_section_title
;
 Crystal chemistry of uranyl molybdates. VIII. Crystal structures of
 Na3Tl3[(UO2)(MoO4)4], Na13-xTl3+x[(UO2)(MoO4)3]4(H2O)6+x (x=0.1),
 Na3Tl5[(UO2)(MoO4)2]2(H2O)3 and Na2[(UO2)(MoO4)2](H2O)4
 Sample 2
;
_journal_name_full 'The Canadian Mineralogist'
_journal_page_first 707
_journal_page_last 719
_journal_paper_doi 10.2113/gscanmin.41.3.707
_journal_volume 41
_journal_year 2003
_chemical_formula_structural 'Na13-xTl3+x[(UO2)(MoO4)3]4(H2O)6+x (x=0.1)'
_chemical_formula_sum 'H14 Mo12 Na12.9 O62.8 Tl3.1 U4'
_space_group_IT_number 13
_symmetry_space_group_name_Hall '-P 2yc'
_symmetry_space_group_name_H-M 'P 1 2/c 1'
_cell_angle_alpha 90
_cell_angle_beta 97.828
_cell_angle_gamma 90
_cell_formula_units_Z 2
_cell_length_a 19.7942
_cell_length_b 7.1913
_cell_length_c 22.8835
_cell_volume 3227.021
_database_code_amcsd 0005856
_exptl_crystal_density_diffrn 4.171
_cod_original_formula_sum 'U4 Tl3.1 Mo12 Na12.9 O62.8 H14'
_cod_database_code 9004763
_amcsd_formula_title 'Na13-xTl3+x[(UO2)(MoO4)3]4(H2O)6+x (x=0.1)'

loop_
_space_group_symop_operation_xyz
x,y,z
x,-y,1/2+z
-x,y,1/2-z
-x,-y,-z

loop_
_atom_site_aniso_label
_atom_site_aniso_U_11
_atom_site_aniso_U_22
_atom_site_aniso_U_33
_atom_site_aniso_U_12
_atom_site_aniso_U_13
_atom_site_aniso_U_23
U(1) 0.01210 0.01330 0.01030 0.00111 0.00200 0.00010
U(2) 0.01160 0.01730 0.01140 -0.00128 0.00210 0.00070
Tl(1) 0.02690 0.02550 0.03140 -0.00220 0.00080 -0.00530
Tl(2) 0.02470 0.03430 0.02010 0.00000 0.01220 0.00000
Tl(3) 0.01860 0.01560 0.01590 0.00480 0.00600 0.00300
Mo(1) 0.01500 0.01500 0.01050 0.00130 0.00250 0.00060
Mo(2) 0.01500 0.01220 0.01130 -0.00230 -0.00020 0.00000
Mo(3) 0.01450 0.01740 0.01470 0.00340 0.00480 0.00010
Mo(4) 0.01310 0.01420 0.01040 -0.00050 0.00170 0.00030
Mo(5) 0.01770 0.01530 0.01190 -0.00280 0.00000 0.00130
Mo(6) 0.01920 0.01620 0.02080 -0.00420 0.00780 -0.00140
Na(1) 0.03200 0.02000 0.03300 -0.00200 0.00300 -0.00200
Na(2) 0.02800 0.01900 0.02600 0.00600 0.00200 0.00400
Na(3) 0.02900 0.02000 0.01500 -0.00500 0.00200 -0.00400
Na(4) 0.02400 0.02900 0.01900 -0.00900 0.00600 0.00300
Na(5) 0.03500 0.02500 0.02500 -0.00100 0.00500 0.00300
Na(6) 0.04000 0.04000 0.00600 0.00000 0.00200 0.00000
Na(7) 0.09600 0.04500 0.07500 -0.00900 0.04000 -0.00300
O(1) 0.01700 0.02300 0.03800 -0.00800 -0.00500 -0.00400
O(2) 0.04300 0.01600 0.02400 -0.01600 0.01700 -0.00400
O(3) 0.01700 0.01300 0.01400 -0.00200 0.00500 -0.00200
O(4) 0.02400 0.02600 0.02800 -0.00200 0.00800 0.00900
O(5) 0.02200 0.02700 0.01700 -0.00100 0.00000 -0.00300
O(6) 0.01400 0.02600 0.01100 0.00600 0.00000 0.00100
O(7) 0.01500 0.03000 0.01700 0.01200 0.00000 -0.00700
O(8) 0.03200 0.01400 0.02500 -0.00700 -0.00400 -0.00600
O(9) 0.02700 0.02700 0.02400 -0.00600 0.00400 -0.01300
O(10) 0.03000 0.03000 0.00600 -0.01000 0.00100 0.00000
O(11) 0.02500 0.01600 0.01800 -0.00100 0.00000 0.00300
O(12) 0.03200 0.02300 0.01100 -0.00300 -0.00200 0.00400
O(13) 0.02800 0.02500 0.01700 0.00200 0.00500 0.00600
O(14) 0.02100 0.02400 0.02300 -0.01100 0.00600 0.00500
O(15) 0.02100 0.01300 0.04600 0.00000 -0.01000 0.00400
O(16) 0.01500 0.04700 0.01600 0.00400 0.00400 0.00200
O(17) 0.03400 0.02500 0.01500 0.00300 -0.00800 0.00000
O(18) 0.01800 0.02300 0.03200 -0.00100 0.00800 0.00300
O(19) 0.02100 0.01900 0.02900 0.00700 0.00100 -0.00400
O(20) 0.03200 0.03900 0.02200 -0.01200 0.02200 -0.00400
O(21) 0.02600 0.02600 0.03100 0.00900 0.00700 0.00300
O(22) 0.02000 0.03500 0.01100 -0.01100 0.00500 0.00000
O(23) 0.03100 0.04400 0.02300 -0.02600 -0.00100 0.00500
O(24) 0.02900 0.03600 0.03000 0.00700 0.01600 0.00300
O(25) 0.02900 0.03800 0.02700 0.00800 -0.01900 -0.00200
O(26) 0.06200 0.01200 0.04600 0.01000 0.01900 0.00900
Wat(27) 0.04300 0.04000 0.02000 0.00400 0.00500 -0.00500
Wat(28) 0.04500 0.03900 0.02500 0.01400 -0.00800 -0.01100
O(29) 0.03700 0.02700 0.03700 0.00500 -0.00300 -0.00700
O(30) 0.03000 0.06100 0.05200 -0.03100 0.00200 -0.01600
Wat(31) 0.03900 0.06300 0.04300 0.00000 -0.01300 0.00000

loop_
_atom_site_label
_atom_site_fract_x
_atom_site_fract_y
_atom_site_fract_z
_atom_site_occupancy
_atom_site_U_iso_or_equiv
_atom_site_type_symbol
_atom_site_attached_hydrogens
U(1) 0.30498 0.32356 0.14435 1.00000 0.01190 U 0
U(2) -0.18434 -0.34747 0.13618 1.00000 0.01340 U 0
Tl(1) 0.48894 0.52392 0.09434 1.00000 0.02820 Tl 0
Tl(2) 0.00000 -0.67522 0.25000 0.70000 0.02550 Tl 0
Tl(3) -0.21575 0.14470 0.07311 0.20000 0.01640 Tl 0
Mo(1) 0.14674 0.31323 0.02706 1.00000 0.01340 Mo 0
Mo(2) 0.67240 0.34437 0.18297 1.00000 0.01300 Mo 0
Mo(3) 0.44974 0.02633 0.11037 1.00000 0.01530 Mo 0
Mo(4) 0.65040 0.62143 0.02228 1.00000 0.01260 Mo 0
Mo(5) -0.14739 -0.42124 0.31123 1.00000 0.01510 Mo 0
Mo(6) -0.03768 -0.02770 0.11189 1.00000 0.01830 Mo 0
Na(1) 0.09780 -0.19270 0.04060 1.00000 0.02850 Na 0
Na(2) 0.40070 -0.12700 -0.03210 1.00000 0.02430 Na 0
Na(3) 0.62970 0.85920 0.16120 1.00000 0.02130 Na 0
Na(4) -0.01310 0.45400 0.07610 1.00000 0.02370 Na 0
Na(5) -0.14100 -0.91320 0.33050 1.00000 0.02810 Na 0
Na(6) 0.50000 -0.23920 0.25000 0.90000 0.02900 Na 0
Na(7) 0.27000 -0.20460 0.08670 1.00000 0.06900 Na 0
O(1) 0.58760 0.45270 0.02030 1.00000 0.02600 O 0
O(2) 0.11890 0.12940 0.06540 1.00000 0.02700 O 0
O(3) 0.27160 0.09310 0.13600 1.00000 0.01500 O 0
O(4) -0.11940 -0.50880 0.12120 1.00000 0.02500 O 0
O(5) 0.21670 0.42580 0.07140 1.00000 0.02200 O 0
O(6) 0.08210 0.47920 0.01530 1.00000 0.01700 O 0
O(7) 0.41440 0.19530 0.15770 1.00000 0.02100 O 0
O(8) 0.64380 0.16920 0.13500 1.00000 0.02500 O 0
O(9) 0.38940 -0.11980 0.07370 1.00000 0.02600 O 0
O(10) 0.17000 0.22510 -0.03830 1.00000 0.02200 O 0
O(11) 0.75850 0.40470 0.17690 1.00000 0.02000 O 0
O(12) 0.33820 0.55700 0.15290 1.00000 0.02200 O 0
O(13) 0.72810 0.53150 0.05960 1.00000 0.02300 O 0
O(14) -0.10740 -0.11070 0.14710 1.00000 0.02200 O 0
O(15) 0.61920 0.53940 0.16870 1.00000 0.02800 O 0
O(16) 0.65580 0.68100 -0.05490 1.00000 0.02600 O 0
O(17) 0.62310 0.81490 0.05790 1.00000 0.02600 O 0
O(18) -0.24760 -0.18540 0.15180 1.00000 0.02400 O 0
O(19) -0.00220 -0.21060 0.07500 1.00000 0.02300 O 0
O(20) -0.21080 -0.59420 0.31180 1.00000 0.02900 O 0
O(21) 0.50760 -0.11550 0.15600 1.00000 0.02800 O 0
O(22) 0.66310 0.26550 0.25630 1.00000 0.02200 O 0
O(23) -0.14090 -0.35510 0.23930 1.00000 0.03300 O 0
O(24) 0.49170 0.13930 0.06180 1.00000 0.03100 O 0
O(25) -0.07170 -0.51900 0.34270 1.00000 0.03400 O 0
O(26) -0.06230 0.14810 0.06010 1.00000 0.03900 O 0
Wat(27) 0.61980 0.86210 0.26440 1.00000 0.03400 O 2
Wat(28) -0.14080 -0.85120 0.23340 1.00000 0.03800 O 2
O(29) -0.16500 -0.23330 0.35540 1.00000 0.03400 O 0
O(30) 0.02280 0.06480 0.16310 1.00000 0.04800 O 0
Wat(31) 0.50000 -0.57200 0.25000 0.80000 0.05000 O 2
Wat(32) -0.21580 0.17600 0.00420 1.00000 0.05800 O 2

loop_
_cod_changelog_entry_id
_cod_changelog_entry_author
_cod_changelog_entry_date
_cod_changelog_entry_text
1
;cod-tools version 3.8.0
Id: cif_guess_AMCSD_atom_types 9581 2023-05-17 12:35:41Z saulius
;
2023-05-23T09:16:05+03:00
;Derived atom types and hydrogen counts
from atom names that follow the AMCSD naming convention
(Wat == water, O-H == hydroxyl).
;

loop_
_cod_related_entry_id
_cod_related_entry_database
_cod_related_entry_code
1 AMCSD 0005856
